data_4067366
loop_
_publ_author_name
'Song, Li-Cheng'
'Cheng, Jia'
'Yan, Jing'
'Liu, Chun-Rong'
'Hu, Qing-Mei'

_publ_section_title
;
 Two Novel \m-CO-Containing Butterfly Fe/S Cluster Anions Formed from
 Trithiol MeC(CH2SH)3, Fe3(CO)12, and Et3N: Their Reactions with
 Electrophiles to Produce the Corresponding Neutral Triple- and
 Double-Butterfly Cluster Complexes
;
_journal_issue 1
_journal_name_full Organometallics
_journal_page_first 205
_journal_paper_doi 10.1021/om900899h
_journal_volume 29
_journal_year 2010
_chemical_formula_sum 'C24 H12 Fe6 O18 S5'
_chemical_formula_weight 1083.74
_chemical_name_systematic
; 
 ? 
;
_space_group_IT_number 43
_symmetry_cell_setting orthorhombic
_symmetry_space_group_name_Hall 'F 2 -2d'
_symmetry_space_group_name_H-M 'F d d 2'
_atom_sites_solution_hydrogens geom
_atom_sites_solution_primary direct
_atom_sites_solution_secondary difmap
_audit_creation_method SHELXL-97
_cell_angle_alpha 90.00
_cell_angle_beta 90.00
_cell_angle_gamma 90.00
_cell_formula_units_Z 16
_cell_length_a 32.674(4)
_cell_length_b 55.010(6)
_cell_length_c 8.6148(10)
_cell_measurement_reflns_used 3558
_cell_measurement_temperature 293(2)
_cell_measurement_theta_max 23.90
_cell_measurement_theta_min 2.47
_cell_volume 15484(3)
_computing_cell_refinement 'Bruker SMART'
_computing_data_collection 'Bruker SMART'
_computing_data_reduction 'Bruker SAINT'
_computing_molecular_graphics 'Bruker SHELXTL'
_computing_publication_material 'Bruker SHELXTL'
_computing_structure_refinement 'SHELXL-97 (Sheldrick, 1997)'
_computing_structure_solution 'SHELXS-97 (Sheldrick, 1990)'
_diffrn_ambient_temperature 293(2)
_diffrn_measured_fraction_theta_full 0.997
_diffrn_measured_fraction_theta_max 0.997
_diffrn_measurement_device_type 'CCD area detector'
_diffrn_measurement_method 'phi and omega scans'
_diffrn_radiation_monochromator graphite
_diffrn_radiation_source 'fine-focus sealed tube'
_diffrn_radiation_type MoK\a
_diffrn_radiation_wavelength 0.71073
_diffrn_reflns_av_R_equivalents 0.0387
_diffrn_reflns_av_sigmaI/netI 0.0547
_diffrn_reflns_limit_h_max 40
_diffrn_reflns_limit_h_min -38
_diffrn_reflns_limit_k_max 68
_diffrn_reflns_limit_k_min -57
_diffrn_reflns_limit_l_max 10
_diffrn_reflns_limit_l_min -10
_diffrn_reflns_number 22512
_diffrn_reflns_theta_full 26.43
_diffrn_reflns_theta_max 26.43
_diffrn_reflns_theta_min 1.45
_exptl_absorpt_coefficient_mu 2.528
_exptl_absorpt_correction_T_max 1.0000000
_exptl_absorpt_correction_T_min 0.796339
_exptl_absorpt_correction_type multi-scan
_exptl_absorpt_process_details SADABS
_exptl_crystal_density_diffrn 1.860
_exptl_crystal_density_meas ?
_exptl_crystal_density_method 'not measured'
_exptl_crystal_F_000 8576
_exptl_crystal_size_max 0.16
_exptl_crystal_size_mid 0.14
_exptl_crystal_size_min 0.10
_refine_diff_density_max 0.483
_refine_diff_density_min -0.279
_refine_diff_density_rms 0.071
_refine_ls_abs_structure_details 'Flack H D (1983), Acta Cryst. A39, 876-881'
_refine_ls_abs_structure_Flack 0.000(15)
_refine_ls_extinction_method none
_refine_ls_goodness_of_fit_ref 1.025
_refine_ls_hydrogen_treatment constr
_refine_ls_matrix_type full
_refine_ls_number_parameters 481
_refine_ls_number_reflns 7873
_refine_ls_number_restraints 1
_refine_ls_restrained_S_all 1.025
_refine_ls_R_factor_all 0.0599
_refine_ls_R_factor_gt 0.0350
_refine_ls_shift/su_max 0.002
_refine_ls_shift/su_mean 0.000
_refine_ls_structure_factor_coef Fsqd
_refine_ls_weighting_details 'calc w=1/[\s^2^(Fo^2^)+(0.0275P)^2^+22.0030P] where P=(Fo^2^+2Fc^2^)/3'
_refine_ls_weighting_scheme calc
_refine_ls_wR_factor_gt 0.0622
_refine_ls_wR_factor_ref 0.0758
_reflns_number_gt 6041
_reflns_number_total 7873
_reflns_threshold_expression >2sigma(I)
_cod_data_source_file om900899h_si_001.cif
_cod_data_source_block 041113c
_cod_depositor_comments
;
The following automatic conversions were performed:

'_symmetry_cell_setting' value 'Orthorhombic' changed to
'orthorhombic' according to
/home/saulius/struct/CIF-dictionaries/cif_core.dic dictionary named
'cif_core.dic' version 2.4.1 from
2010-06-29.

'_exptl_absorpt_correction_type' value 'MULTI-SCAN'
changed to 'multi-scan' according to
/home/saulius/struct/CIF-dictionaries/cif_core.dic dictionary named
'cif_core.dic' version 2.4.1 from 2010-06-29.

Automatic conversion script
Id: cif_fix_values 1715 2011-07-08 13:25:40Z adriana 

The following automatic conversions were performed:

'_exptl_crystal_density_meas' value 'NONE' was changed to '?' - the
value is perceived as not measured.

Automatic conversion script
Id: cif_fix_values 3008 2015-01-20 13:52:24Z robertas 
;
_cod_original_sg_symbol_H-M Fdd2
_cod_database_code 4067366

loop_
_symmetry_equiv_pos_as_xyz
'x, y, z'
'-x, -y, z'
'x+1/4, -y+1/4, z+1/4'
'-x+1/4, y+1/4, z+1/4'
'x, y+1/2, z+1/2'
'-x, -y+1/2, z+1/2'
'x+1/4, -y+3/4, z+3/4'
'-x+1/4, y+3/4, z+3/4'
'x+1/2, y, z+1/2'
'-x+1/2, -y, z+1/2'
'x+3/4, -y+1/4, z+3/4'
'-x+3/4, y+1/4, z+3/4'
'x+1/2, y+1/2, z'
'-x+1/2, -y+1/2, z'
'x+3/4, -y+3/4, z+1/4'
'-x+3/4, y+3/4, z+1/4'

loop_
_atom_site_label
_atom_site_type_symbol
_atom_site_fract_x
_atom_site_fract_y
_atom_site_fract_z
_atom_site_U_iso_or_equiv
_atom_site_adp_type
_atom_site_occupancy
_atom_site_symmetry_multiplicity
_atom_site_calc_flag
_atom_site_refinement_flags
Fe1 Fe -0.08676(2) 0.049910(14) 0.23874(9) 0.04728(19) Uani 1 1 d .
Fe2 Fe -0.05253(2) 0.040330(13) -0.01364(9) 0.04749(19) Uani 1 1 d .
Fe3 Fe 0.137444(19) 0.105637(12) 0.03408(8) 0.03629(16) Uani 1 1 d .
Fe4 Fe 0.12453(2) 0.074357(13) -0.17756(8) 0.03971(17) Uani 1 1 d .
Fe5 Fe 0.18824(2) 0.043851(12) 0.19044(8) 0.03940(17) Uani 1 1 d .
Fe6 Fe 0.23930(2) 0.060986(12) -0.00307(8) 0.03943(16) Uani 1 1 d .
S1 S -0.07168(4) 0.07798(2) 0.05700(17) 0.0459(3) Uani 1 1 d .
S2 S -0.01974(4) 0.04051(2) 0.21781(16) 0.0475(3) Uani 1 1 d .
S3 S 0.08757(3) 0.07654(2) 0.04407(14) 0.0363(3) Uani 1 1 d .
S4 S 0.17288(3) 0.070982(19) 0.00514(13) 0.0342(3) Uani 1 1 d .
S5 S 0.23137(4) 0.07531(2) 0.24205(15) 0.0417(3) Uani 1 1 d .
O1 O -0.08764(18) 0.07937(12) 0.5194(7) 0.137(3) Uani 1 1 d .
O2 O -0.17342(13) 0.05220(10) 0.1620(6) 0.0954(16) Uani 1 1 d .
O3 O -0.0992(2) 0.00256(11) 0.3816(8) 0.134(2) Uani 1 1 d .
O4 O -0.12405(16) 0.04089(10) -0.2151(7) 0.1080(19) Uani 1 1 d .
O5 O -0.05731(14) -0.01226(8) 0.0197(8) 0.113(2) Uani 1 1 d .
O6 O 0.00605(18) 0.04137(13) -0.2710(7) 0.138(3) Uani 1 1 d .
O7 O 0.08283(13) 0.14364(8) -0.0789(6) 0.0864(15) Uani 1 1 d .
O8 O 0.13718(12) 0.11528(8) 0.3696(5) 0.0646(11) Uani 1 1 d .
O9 O 0.21060(12) 0.13346(8) -0.0500(7) 0.0850(15) Uani 1 1 d .
O10 O 0.18916(13) 0.09081(9) -0.3881(5) 0.0800(14) Uani 1 1 d .
O11 O 0.11208(16) 0.02384(8) -0.2819(5) 0.0884(15) Uani 1 1 d .
O12 O 0.05907(13) 0.09510(9) -0.3661(5) 0.0872(15) Uani 1 1 d .
O13 O 0.15630(15) 0.00309(8) 0.0104(6) 0.0858(14) Uani 1 1 d .
O14 O 0.11981(14) 0.05302(8) 0.4056(5) 0.0713(12) Uani 1 1 d .
O15 O 0.23598(15) 0.01008(8) 0.3791(6) 0.0915(16) Uani 1 1 d .
O16 O 0.30964(14) 0.03028(9) 0.0698(7) 0.1037(18) Uani 1 1 d .
O17 O 0.28505(15) 0.10019(9) -0.1589(6) 0.0951(16) Uani 1 1 d .
O18 O 0.22301(14) 0.03327(8) -0.2860(5) 0.0816(14) Uani 1 1 d .
C1 C -0.0876(2) 0.06765(14) 0.4102(8) 0.0743(19) Uani 1 1 d .
C2 C -0.13960(17) 0.05173(11) 0.1889(7) 0.0601(15) Uani 1 1 d .
C3 C -0.0942(2) 0.02109(14) 0.3260(9) 0.0764(19) Uani 1 1 d .
C4 C -0.09603(19) 0.04021(11) -0.1379(7) 0.0629(16) Uani 1 1 d .
C5 C -0.05473(16) 0.00796(12) 0.0043(9) 0.0708(18) Uani 1 1 d .
C6 C -0.0154(2) 0.04143(14) -0.1675(9) 0.079(2) Uani 1 1 d .
C7 C 0.10371(16) 0.12864(10) -0.0339(7) 0.0516(13) Uani 1 1 d .
C8 C 0.13823(14) 0.11204(9) 0.2411(7) 0.0444(12) Uani 1 1 d .
C9 C 0.18174(16) 0.12272(9) -0.0200(7) 0.0496(13) Uani 1 1 d .
C10 C 0.16321(17) 0.08419(11) -0.3097(6) 0.0542(14) Uani 1 1 d .
C11 C 0.11656(17) 0.04303(12) -0.2417(6) 0.0572(14) Uani 1 1 d .
C12 C 0.08503(17) 0.08700(11) -0.2933(6) 0.0551(14) Uani 1 1 d .
C13 C 0.16822(17) 0.01891(10) 0.0799(7) 0.0551(14) Uani 1 1 d .
C14 C 0.14597(17) 0.04913(9) 0.3245(6) 0.0488(13) Uani 1 1 d .
C15 C 0.21746(19) 0.02339(10) 0.3063(7) 0.0572(14) Uani 1 1 d .
C16 C 0.28227(18) 0.04205(11) 0.0431(7) 0.0616(16) Uani 1 1 d .
C17 C 0.26706(17) 0.08534(11) -0.0965(7) 0.0571(15) Uani 1 1 d .
C18 C 0.22978(16) 0.04342(10) -0.1751(7) 0.0520(14) Uani 1 1 d .
C19 C 0.01098(14) 0.06668(9) 0.2681(6) 0.0466(12) Uani 1 1 d .
H19A H 0.0033 0.0714 0.3727 0.056 Uiso 1 1 calc R
H19B H 0.0392 0.0612 0.2733 0.056 Uiso 1 1 calc R
C20 C 0.01072(14) 0.08982(9) 0.1701(6) 0.0411(12) Uani 1 1 d .
C21 C -0.03264(14) 0.09842(9) 0.1311(6) 0.0471(13) Uani 1 1 d .
H21A H -0.0299 0.1114 0.0559 0.057 Uiso 1 1 calc R
H21B H -0.0436 0.1057 0.2248 0.057 Uiso 1 1 calc R
C22 C 0.03017(16) 0.11004(10) 0.2677(7) 0.0611(15) Uani 1 1 d .
H22A H 0.0141 0.1126 0.3596 0.092 Uiso 1 1 calc R
H22B H 0.0311 0.1248 0.2082 0.092 Uiso 1 1 calc R
H22C H 0.0575 0.1054 0.2964 0.092 Uiso 1 1 calc R
C23 C 0.03456(13) 0.08680(9) 0.0167(6) 0.0428(12) Uani 1 1 d .
H23A H 0.0348 0.1022 -0.0377 0.051 Uiso 1 1 calc R
H23B H 0.0203 0.0752 -0.0483 0.051 Uiso 1 1 calc R
C24 C 0.27245(16) 0.06720(11) 0.3759(7) 0.0631(16) Uani 1 1 d .
H24A H 0.2845 0.0521 0.3442 0.095 Uiso 1 1 calc R
H24B H 0.2615 0.0656 0.4788 0.095 Uiso 1 1 calc R
H24C H 0.2930 0.0797 0.3751 0.095 Uiso 1 1 calc R

loop_
_atom_site_aniso_label
_atom_site_aniso_U_11
_atom_site_aniso_U_22
_atom_site_aniso_U_33
_atom_site_aniso_U_23
_atom_site_aniso_U_13
_atom_site_aniso_U_12
Fe1 0.0367(4) 0.0563(4) 0.0488(4) 0.0000(4) 0.0010(3) -0.0062(3)
Fe2 0.0379(4) 0.0551(4) 0.0495(5) -0.0083(4) -0.0036(4) 0.0001(3)
Fe3 0.0337(3) 0.0358(4) 0.0394(4) 0.0032(3) -0.0034(3) -0.0005(3)
Fe4 0.0400(4) 0.0503(4) 0.0288(3) 0.0016(3) -0.0047(3) -0.0008(3)
Fe5 0.0464(4) 0.0366(4) 0.0352(4) 0.0044(3) -0.0025(3) 0.0001(3)
Fe6 0.0370(4) 0.0439(4) 0.0374(4) -0.0008(3) -0.0006(3) 0.0036(3)
S1 0.0332(6) 0.0497(7) 0.0548(8) 0.0039(7) -0.0067(6) 0.0031(5)
S2 0.0382(7) 0.0513(8) 0.0531(9) 0.0084(7) -0.0085(6) 0.0015(5)
S3 0.0336(6) 0.0418(7) 0.0334(6) 0.0007(5) -0.0027(5) -0.0038(5)
S4 0.0348(6) 0.0372(6) 0.0306(6) 0.0024(5) -0.0023(5) 0.0008(5)
S5 0.0439(7) 0.0440(7) 0.0374(6) -0.0014(6) -0.0070(6) 0.0016(5)
O1 0.137(5) 0.170(6) 0.105(5) -0.076(5) 0.036(4) -0.043(4)
O2 0.038(3) 0.150(5) 0.098(4) -0.001(3) -0.006(3) 0.003(3)
O3 0.159(6) 0.094(4) 0.149(6) 0.050(4) -0.007(5) -0.049(4)
O4 0.088(4) 0.136(5) 0.100(4) 0.005(3) -0.057(3) -0.020(3)
O5 0.098(4) 0.049(3) 0.191(6) -0.020(4) -0.046(4) 0.009(2)
O6 0.105(4) 0.208(7) 0.102(5) -0.072(5) 0.048(4) -0.052(4)
O7 0.068(3) 0.077(3) 0.115(4) 0.031(3) -0.006(3) 0.029(2)
O8 0.066(3) 0.083(3) 0.045(2) -0.009(2) -0.006(2) -0.013(2)
O9 0.055(3) 0.070(3) 0.130(4) 0.025(3) 0.010(3) -0.016(2)
O10 0.060(3) 0.130(4) 0.050(2) 0.029(3) 0.012(2) -0.001(3)
O11 0.145(4) 0.059(3) 0.061(3) -0.016(3) -0.003(3) -0.017(3)
O12 0.074(3) 0.133(4) 0.055(3) 0.011(3) -0.018(2) 0.028(3)
O13 0.116(4) 0.056(3) 0.085(3) -0.013(3) -0.014(3) -0.029(2)
O14 0.076(3) 0.091(3) 0.047(2) 0.006(2) 0.021(2) 0.006(2)
O15 0.121(4) 0.062(3) 0.091(4) 0.024(3) -0.026(3) 0.028(3)
O16 0.079(3) 0.111(4) 0.122(4) -0.038(3) -0.041(3) 0.053(3)
O17 0.099(4) 0.077(3) 0.110(4) 0.019(3) 0.035(3) -0.023(3)
O18 0.099(4) 0.091(3) 0.055(3) -0.030(3) -0.011(3) 0.016(3)
C1 0.066(4) 0.093(5) 0.064(4) -0.014(4) 0.012(3) -0.024(4)
C2 0.042(3) 0.080(4) 0.059(4) -0.001(3) 0.004(3) -0.003(3)
C3 0.068(4) 0.088(5) 0.073(5) 0.011(4) 0.002(4) -0.023(4)
C4 0.063(4) 0.069(4) 0.057(4) -0.003(3) -0.008(3) -0.012(3)
C5 0.048(3) 0.064(4) 0.100(5) -0.016(4) -0.017(4) 0.009(3)
C6 0.059(4) 0.106(6) 0.072(5) -0.033(4) 0.009(4) -0.014(4)
C7 0.047(3) 0.053(3) 0.055(3) 0.000(3) 0.007(3) 0.001(2)
C8 0.036(3) 0.040(3) 0.058(4) 0.000(3) -0.002(3) -0.008(2)
C9 0.049(3) 0.040(3) 0.060(3) 0.009(3) 0.002(3) 0.005(2)
C10 0.055(4) 0.072(4) 0.036(3) 0.010(3) -0.012(3) 0.007(3)
C11 0.064(4) 0.075(4) 0.033(3) 0.004(3) -0.008(3) -0.002(3)
C12 0.052(3) 0.077(4) 0.036(3) 0.006(3) -0.004(3) 0.005(3)
C13 0.062(4) 0.049(3) 0.054(4) 0.010(3) 0.002(3) -0.003(3)
C14 0.058(4) 0.047(3) 0.041(3) 0.008(3) -0.005(3) 0.000(3)
C15 0.074(4) 0.044(3) 0.053(4) 0.005(3) -0.001(3) 0.002(3)
C16 0.052(4) 0.078(4) 0.055(4) -0.014(3) -0.011(3) 0.012(3)
C17 0.055(4) 0.063(4) 0.054(4) -0.007(3) 0.008(3) 0.003(3)
C18 0.052(3) 0.059(4) 0.045(3) 0.002(3) 0.005(3) 0.012(3)
C19 0.034(3) 0.069(3) 0.036(3) 0.004(3) -0.003(2) -0.004(2)
C20 0.034(3) 0.046(3) 0.043(3) -0.002(2) -0.001(2) -0.004(2)
C21 0.046(3) 0.042(3) 0.053(3) -0.003(3) -0.004(3) 0.004(2)
C22 0.049(3) 0.075(4) 0.060(4) -0.016(3) 0.002(3) -0.008(3)
C23 0.034(3) 0.056(3) 0.038(3) -0.001(3) -0.009(2) -0.008(2)
C24 0.055(4) 0.083(4) 0.052(4) -0.006(3) -0.017(3) 0.003(3)

loop_
_atom_type_symbol
_atom_type_description
_atom_type_scat_dispersion_real
_atom_type_scat_dispersion_imag
_atom_type_scat_source
C C 0.0033 0.0016 'International Tables Vol C Tables 4.2.6.8 and 6.1.1.4'
H H 0.0000 0.0000 'International Tables Vol C Tables 4.2.6.8 and 6.1.1.4'
O O 0.0106 0.0060 'International Tables Vol C Tables 4.2.6.8 and 6.1.1.4'
S S 0.1246 0.1234 'International Tables Vol C Tables 4.2.6.8 and 6.1.1.4'
Fe Fe 0.3463 0.8444 'International Tables Vol C Tables 4.2.6.8 and 6.1.1.4'

loop_
_geom_angle_atom_site_label_1
_geom_angle_atom_site_label_2
_geom_angle_atom_site_label_3
_geom_angle
C1 Fe1 C3 97.9(3)
C1 Fe1 C2 98.9(3)
C3 Fe1 C2 91.1(3)
C1 Fe1 S1 101.9(2)
C3 Fe1 S1 159.7(3)
C2 Fe1 S1 90.3(2)
C1 Fe1 S2 102.1(2)
C3 Fe1 S2 87.9(2)
C2 Fe1 S2 159.0(2)
S1 Fe1 S2 83.65(5)
C1 Fe1 Fe2 148.1(2)
C3 Fe1 Fe2 104.0(2)
C2 Fe1 Fe2 103.6(2)
S1 Fe1 Fe2 56.13(4)
S2 Fe1 Fe2 56.53(4)
C4 Fe2 C5 90.9(3)
C4 Fe2 C6 95.5(3)
C5 Fe2 C6 97.1(3)
C4 Fe2 S1 86.8(2)
C5 Fe2 S1 152.0(2)
C6 Fe2 S1 110.9(2)
C4 Fe2 S2 155.2(2)
C5 Fe2 S2 87.0(2)
C6 Fe2 S2 109.2(2)
S1 Fe2 S2 83.64(5)
C4 Fe2 Fe1 99.6(2)
C5 Fe2 Fe1 96.7(2)
C6 Fe2 Fe1 159.3(2)
S1 Fe2 Fe1 56.36(4)
S2 Fe2 Fe1 56.29(4)
C7 Fe3 C9 92.4(2)
C7 Fe3 C8 101.2(2)
C9 Fe3 C8 98.2(2)
C7 Fe3 S4 152.62(19)
C9 Fe3 S4 89.99(16)
C8 Fe3 S4 105.45(16)
C7 Fe3 S3 93.94(17)
C9 Fe3 S3 162.77(18)
C8 Fe3 S3 96.26(15)
S4 Fe3 S3 77.12(5)
C7 Fe3 Fe4 98.19(18)
C9 Fe3 Fe4 107.64(19)
C8 Fe3 Fe4 146.83(15)
S4 Fe3 Fe4 55.32(4)
S3 Fe3 Fe4 55.58(4)
C12 Fe4 C10 92.2(2)
C12 Fe4 C11 95.5(3)
C10 Fe4 C11 101.2(3)
C12 Fe4 S4 160.38(19)
C10 Fe4 S4 88.51(16)
C11 Fe4 S4 103.59(17)
C12 Fe4 S3 93.73(18)
C10 Fe4 S3 154.18(19)
C11 Fe4 S3 103.24(18)
S4 Fe4 S3 77.74(5)
C12 Fe4 Fe3 104.98(19)
C10 Fe4 Fe3 97.75(19)
C11 Fe4 Fe3 151.44(17)
S4 Fe4 Fe3 55.57(4)
S3 Fe4 Fe3 56.46(4)
C15 Fe5 C13 90.5(3)
C15 Fe5 C14 98.7(3)
C13 Fe5 C14 100.5(2)
C15 Fe5 S4 159.9(2)
C13 Fe5 S4 92.85(18)
C14 Fe5 S4 100.10(16)
C15 Fe5 S5 92.24(19)
C13 Fe5 S5 155.69(18)
C14 Fe5 S5 102.95(17)
S4 Fe5 S5 76.79(5)
C15 Fe5 Fe6 104.50(19)
C13 Fe5 Fe6 100.08(18)
C14 Fe5 Fe6 148.66(16)
S4 Fe5 Fe6 55.44(4)
S5 Fe5 Fe6 55.89(4)
C16 Fe6 C18 90.3(2)
C16 Fe6 C17 97.8(3)
C18 Fe6 C17 96.8(3)
C16 Fe6 S4 153.4(2)
C18 Fe6 S4 89.46(17)
C17 Fe6 S4 108.57(19)
C16 Fe6 S5 94.87(19)
C18 Fe6 S5 159.22(18)
C17 Fe6 S5 102.37(19)
S4 Fe6 S5 76.98(5)
C16 Fe6 Fe5 98.8(2)
C18 Fe6 Fe5 103.19(18)
C17 Fe6 Fe5 153.79(18)
S4 Fe6 Fe5 55.53(4)
S5 Fe6 Fe5 56.15(4)
C21 S1 Fe2 118.03(16)
C21 S1 Fe1 109.47(18)
Fe2 S1 Fe1 67.51(5)
C19 S2 Fe1 109.70(17)
C19 S2 Fe2 118.53(17)
Fe1 S2 Fe2 67.18(4)
C23 S3 Fe4 114.28(16)
C23 S3 Fe3 116.87(16)
Fe4 S3 Fe3 67.97(4)
Fe4 S4 Fe6 133.01(6)
Fe4 S4 Fe5 135.56(6)
Fe6 S4 Fe5 69.03(4)
Fe4 S4 Fe3 69.12(4)
Fe6 S4 Fe3 135.39(6)
Fe5 S4 Fe3 127.00(6)
C24 S5 Fe6 114.8(2)
C24 S5 Fe5 113.1(2)
Fe6 S5 Fe5 67.96(4)
O1 C1 Fe1 178.7(7)
O2 C2 Fe1 177.2(6)
O3 C3 Fe1 179.6(7)
O4 C4 Fe2 177.7(6)
O5 C5 Fe2 177.3(7)
O6 C6 Fe2 175.2(6)
O7 C7 Fe3 178.5(5)
O8 C8 Fe3 176.7(5)
O9 C9 Fe3 177.7(6)
O10 C10 Fe4 176.6(5)
O11 C11 Fe4 179.2(6)
O12 C12 Fe4 178.9(6)
O13 C13 Fe5 178.8(6)
O14 C14 Fe5 178.1(5)
O15 C15 Fe5 179.1(6)
O16 C16 Fe6 178.8(7)
O17 C17 Fe6 177.8(6)
O18 C18 Fe6 176.9(5)
C20 C19 S2 121.9(3)
C20 C19 H19A 106.9
S2 C19 H19A 106.9
C20 C19 H19B 106.9
S2 C19 H19B 106.9
H19A C19 H19B 106.7
C19 C20 C21 112.6(4)
C19 C20 C22 107.4(4)
C21 C20 C22 106.3(4)
C19 C20 C23 112.4(4)
C21 C20 C23 108.2(4)
C22 C20 C23 109.8(4)
C20 C21 S1 122.4(4)
C20 C21 H21A 106.7
S1 C21 H21A 106.7
C20 C21 H21B 106.7
S1 C21 H21B 106.7
H21A C21 H21B 106.6
C20 C22 H22A 109.5
C20 C22 H22B 109.5
H22A C22 H22B 109.5
C20 C22 H22C 109.5
H22A C22 H22C 109.5
H22B C22 H22C 109.5
C20 C23 S3 113.5(3)
C20 C23 H23A 108.9
S3 C23 H23A 108.9
C20 C23 H23B 108.9
S3 C23 H23B 108.9
H23A C23 H23B 107.7
S5 C24 H24A 109.5
S5 C24 H24B 109.5
H24A C24 H24B 109.5
S5 C24 H24C 109.5
H24A C24 H24C 109.5
H24B C24 H24C 109.5

loop_
_geom_bond_atom_site_label_1
_geom_bond_atom_site_label_2
_geom_bond_distance
Fe1 C1 1.770(7)
Fe1 C3 1.771(7)
Fe1 C2 1.782(6)
Fe1 S1 2.2535(16)
Fe1 S2 2.2570(14)
Fe1 Fe2 2.5011(11)
Fe2 C4 1.779(6)
Fe2 C5 1.789(7)
Fe2 C6 1.798(7)
Fe2 S1 2.2477(15)
Fe2 S2 2.2635(15)
Fe3 C7 1.777(6)
Fe3 C9 1.788(5)
Fe3 C8 1.818(6)
Fe3 S4 2.2442(13)
Fe3 S3 2.2859(13)
Fe3 Fe4 2.5423(10)
Fe4 C12 1.773(6)
Fe4 C10 1.785(6)
Fe4 C11 1.828(6)
Fe4 S4 2.2376(13)
Fe4 S3 2.2623(13)
Fe5 C15 1.782(6)
Fe5 C13 1.794(6)
Fe5 C14 1.824(6)
Fe5 S4 2.2423(13)
Fe5 S5 2.2757(14)
Fe5 Fe6 2.5398(10)
Fe6 C16 1.793(6)
Fe6 C18 1.796(6)
Fe6 C17 1.807(6)
Fe6 S4 2.2399(13)
Fe6 S5 2.2688(15)
S1 C21 1.816(5)
S2 C19 1.808(5)
S3 C23 1.837(5)
S5 C24 1.825(5)
O1 C1 1.141(8)
O2 C2 1.129(6)
O3 C3 1.138(7)
O4 C4 1.132(7)
O5 C5 1.124(7)
O6 C6 1.134(7)
O7 C7 1.139(6)
O8 C8 1.121(6)
O9 C9 1.142(6)
O10 C10 1.144(6)
O11 C11 1.121(6)
O12 C12 1.145(6)
O13 C13 1.126(6)
O14 C14 1.125(6)
O15 C15 1.138(6)
O16 C16 1.128(6)
O17 C17 1.141(7)
O18 C18 1.128(6)
C19 C20 1.528(7)
C19 H19A 0.9700
C19 H19B 0.9700
C20 C21 1.531(6)
C20 C22 1.532(7)
C20 C23 1.543(7)
C21 H21A 0.9700
C21 H21B 0.9700
C22 H22A 0.9600
C22 H22B 0.9600
C22 H22C 0.9600
C23 H23A 0.9700
C23 H23B 0.9700
C24 H24A 0.9600
C24 H24B 0.9600
C24 H24C 0.9600

loop_
_geom_torsion_atom_site_label_1
_geom_torsion_atom_site_label_2
_geom_torsion_atom_site_label_3
_geom_torsion_atom_site_label_4
_geom_torsion
C1 Fe1 Fe2 C4 -132.1(5)
C3 Fe1 Fe2 C4 96.1(3)
C2 Fe1 Fe2 C4 1.5(3)
S1 Fe1 Fe2 C4 -79.6(2)
S2 Fe1 Fe2 C4 173.9(2)
C1 Fe1 Fe2 C5 135.9(5)
C3 Fe1 Fe2 C5 4.0(3)
C2 Fe1 Fe2 C5 -90.6(3)
S1 Fe1 Fe2 C5 -171.66(19)
S2 Fe1 Fe2 C5 81.84(19)
C1 Fe1 Fe2 C6 4.2(9)
C3 Fe1 Fe2 C6 -127.7(8)
C2 Fe1 Fe2 C6 137.7(7)
S1 Fe1 Fe2 C6 56.7(7)
S2 Fe1 Fe2 C6 -49.8(7)
C1 Fe1 Fe2 S1 -52.5(5)
C3 Fe1 Fe2 S1 175.7(2)
C2 Fe1 Fe2 S1 81.1(2)
S2 Fe1 Fe2 S1 -106.50(6)
C1 Fe1 Fe2 S2 54.0(5)
C3 Fe1 Fe2 S2 -77.8(2)
C2 Fe1 Fe2 S2 -172.4(2)
S1 Fe1 Fe2 S2 106.50(6)
C7 Fe3 Fe4 C12 -4.7(2)
C9 Fe3 Fe4 C12 -99.9(3)
C8 Fe3 Fe4 C12 120.6(3)
S4 Fe3 Fe4 C12 -177.17(19)
S3 Fe3 Fe4 C12 84.46(19)
C7 Fe3 Fe4 C10 89.6(2)
C9 Fe3 Fe4 C10 -5.5(2)
C8 Fe3 Fe4 C10 -145.0(3)
S4 Fe3 Fe4 C10 -82.81(17)
S3 Fe3 Fe4 C10 178.82(17)
C7 Fe3 Fe4 C11 -139.1(4)
C9 Fe3 Fe4 C11 125.7(4)
C8 Fe3 Fe4 C11 -13.8(5)
S4 Fe3 Fe4 C11 48.4(4)
S3 Fe3 Fe4 C11 -50.0(4)
C7 Fe3 Fe4 S4 172.46(18)
C9 Fe3 Fe4 S4 77.28(17)
C8 Fe3 Fe4 S4 -62.2(3)
S3 Fe3 Fe4 S4 -98.37(6)
C7 Fe3 Fe4 S3 -89.17(17)
C9 Fe3 Fe4 S3 175.65(17)
C8 Fe3 Fe4 S3 36.2(3)
S4 Fe3 Fe4 S3 98.37(6)
C15 Fe5 Fe6 C16 7.2(3)
C13 Fe5 Fe6 C16 -86.0(3)
C14 Fe5 Fe6 C16 143.7(4)
S4 Fe5 Fe6 C16 -172.49(19)
S5 Fe5 Fe6 C16 89.96(19)
C15 Fe5 Fe6 C18 99.6(3)
C13 Fe5 Fe6 C18 6.4(2)
C14 Fe5 Fe6 C18 -123.9(4)
S4 Fe5 Fe6 C18 -80.06(18)
S5 Fe5 Fe6 C18 -177.61(18)
C15 Fe5 Fe6 C17 -121.6(5)
C13 Fe5 Fe6 C17 145.2(5)
C14 Fe5 Fe6 C17 14.9(6)
S4 Fe5 Fe6 C17 58.7(4)
S5 Fe5 Fe6 C17 -38.9(4)
C15 Fe5 Fe6 S4 179.70(19)
C13 Fe5 Fe6 S4 86.49(18)
C14 Fe5 Fe6 S4 -43.8(3)
S5 Fe5 Fe6 S4 -97.55(5)
C15 Fe5 Fe6 S5 -82.75(19)
C13 Fe5 Fe6 S5 -175.96(19)
C14 Fe5 Fe6 S5 53.7(3)
S4 Fe5 Fe6 S5 97.55(5)
C4 Fe2 S1 C21 -155.4(3)
C5 Fe2 S1 C21 118.7(5)
C6 Fe2 S1 C21 -60.7(3)
S2 Fe2 S1 C21 47.5(2)
Fe1 Fe2 S1 C21 100.9(2)
C4 Fe2 S1 Fe1 103.7(2)
C5 Fe2 S1 Fe1 17.9(4)
C6 Fe2 S1 Fe1 -161.6(2)
S2 Fe2 S1 Fe1 -53.37(5)
C1 Fe1 S1 C21 41.5(3)
C3 Fe1 S1 C21 -125.4(7)
C2 Fe1 S1 C21 140.6(3)
S2 Fe1 S1 C21 -59.56(18)
Fe2 Fe1 S1 C21 -113.15(18)
C1 Fe1 S1 Fe2 154.6(2)
C3 Fe1 S1 Fe2 -12.2(6)
C2 Fe1 S1 Fe2 -106.3(2)
S2 Fe1 S1 Fe2 53.59(5)
C1 Fe1 S2 C19 -40.5(3)
C3 Fe1 S2 C19 -138.1(3)
C2 Fe1 S2 C19 134.5(6)
S1 Fe1 S2 C19 60.33(18)
Fe2 Fe1 S2 C19 113.56(18)
C1 Fe1 S2 Fe2 -154.0(2)
C3 Fe1 S2 Fe2 108.3(2)
C2 Fe1 S2 Fe2 20.9(6)
S1 Fe1 S2 Fe2 -53.23(5)
C4 Fe2 S2 C19 -115.3(5)
C5 Fe2 S2 C19 159.1(3)
C6 Fe2 S2 C19 62.6(3)
S1 Fe2 S2 C19 -47.4(2)
Fe1 Fe2 S2 C19 -100.8(2)
C4 Fe2 S2 Fe1 -14.5(5)
C5 Fe2 S2 Fe1 -100.1(2)
C6 Fe2 S2 Fe1 163.4(3)
S1 Fe2 S2 Fe1 53.43(5)
C12 Fe4 S3 C23 5.1(3)
C10 Fe4 S3 C23 107.9(4)
C11 Fe4 S3 C23 -91.4(2)
S4 Fe4 S3 C23 167.25(18)
Fe3 Fe4 S3 C23 110.63(18)
C12 Fe4 S3 Fe3 -105.52(19)
C10 Fe4 S3 Fe3 -2.7(4)
C11 Fe4 S3 Fe3 157.92(18)
S4 Fe4 S3 Fe3 56.62(4)
C7 Fe3 S3 C23 -9.8(3)
C9 Fe3 S3 C23 -121.1(6)
C8 Fe3 S3 C23 92.0(2)
S4 Fe3 S3 C23 -163.56(18)
Fe4 Fe3 S3 C23 -106.99(18)
C7 Fe3 S3 Fe4 97.24(18)
C9 Fe3 S3 Fe4 -14.1(6)
C8 Fe3 S3 Fe4 -161.04(16)
S4 Fe3 S3 Fe4 -56.57(4)
C12 Fe4 S4 Fe6 -125.1(5)
C10 Fe4 S4 Fe6 -32.9(2)
C11 Fe4 S4 Fe6 68.3(2)
S3 Fe4 S4 Fe6 169.14(8)
Fe3 Fe4 S4 Fe6 -133.32(8)
C12 Fe4 S4 Fe5 130.2(5)
C10 Fe4 S4 Fe5 -137.5(2)
C11 Fe4 S4 Fe5 -36.4(2)
S3 Fe4 S4 Fe5 64.52(8)
Fe3 Fe4 S4 Fe5 122.06(9)
C12 Fe4 S4 Fe3 8.2(5)
C10 Fe4 S4 Fe3 100.45(19)
C11 Fe4 S4 Fe3 -158.41(19)
S3 Fe4 S4 Fe3 -57.55(4)
C16 Fe6 S4 Fe4 -116.7(4)
C18 Fe6 S4 Fe4 -27.04(19)
C17 Fe6 S4 Fe4 70.0(2)
S5 Fe6 S4 Fe4 168.83(8)
Fe5 Fe6 S4 Fe4 -133.49(8)
C16 Fe6 S4 Fe5 16.8(4)
C18 Fe6 S4 Fe5 106.45(18)
C17 Fe6 S4 Fe5 -156.5(2)
S5 Fe6 S4 Fe5 -57.68(4)
C16 Fe6 S4 Fe3 138.7(4)
C18 Fe6 S4 Fe3 -131.60(19)
C17 Fe6 S4 Fe3 -34.6(2)
S5 Fe6 S4 Fe3 64.27(8)
Fe5 Fe6 S4 Fe3 121.95(9)
C15 Fe5 S4 Fe4 129.9(5)
C13 Fe5 S4 Fe4 30.5(2)
C14 Fe5 S4 Fe4 -70.72(19)
S5 Fe5 S4 Fe4 -171.79(9)
Fe6 Fe5 S4 Fe4 130.74(9)
C15 Fe5 S4 Fe6 -0.8(5)
C13 Fe5 S4 Fe6 -100.28(18)
C14 Fe5 S4 Fe6 158.54(17)
S5 Fe5 S4 Fe6 57.47(4)
C15 Fe5 S4 Fe3 -132.6(5)
C13 Fe5 S4 Fe3 127.98(18)
C14 Fe5 S4 Fe3 26.80(18)
S5 Fe5 S4 Fe3 -74.27(7)
Fe6 Fe5 S4 Fe3 -131.74(8)
C7 Fe3 S4 Fe4 -16.4(4)
C9 Fe3 S4 Fe4 -111.63(19)
C8 Fe3 S4 Fe4 149.87(15)
S3 Fe3 S4 Fe4 56.84(4)
C7 Fe3 S4 Fe6 114.3(4)
C9 Fe3 S4 Fe6 19.1(2)
C8 Fe3 S4 Fe6 -79.38(17)
S3 Fe3 S4 Fe6 -172.40(9)
Fe4 Fe3 S4 Fe6 130.75(9)
C7 Fe3 S4 Fe5 -148.4(4)
C9 Fe3 S4 Fe5 116.3(2)
C8 Fe3 S4 Fe5 17.85(17)
S3 Fe3 S4 Fe5 -75.18(7)
Fe4 Fe3 S4 Fe5 -132.02(8)
C16 Fe6 S5 C24 8.9(3)
C18 Fe6 S5 C24 112.8(5)
C17 Fe6 S5 C24 -90.2(3)
S4 Fe6 S5 C24 163.3(2)
Fe5 Fe6 S5 C24 106.3(2)
C16 Fe6 S5 Fe5 -97.4(2)
C18 Fe6 S5 Fe5 6.6(5)
C17 Fe6 S5 Fe5 163.51(19)
S4 Fe6 S5 Fe5 57.02(4)
C15 Fe5 S5 C24 -2.6(3)
C13 Fe5 S5 C24 -98.9(5)
C14 Fe5 S5 C24 96.9(3)
S4 Fe5 S5 C24 -165.6(2)
Fe6 Fe5 S5 C24 -108.6(2)
C15 Fe5 S5 Fe6 106.02(19)
C13 Fe5 S5 Fe6 9.7(4)
C14 Fe5 S5 Fe6 -154.51(17)
S4 Fe5 S5 Fe6 -56.99(4)
C3 Fe1 C1 O1 143(45)
C2 Fe1 C1 O1 -124(45)
S1 Fe1 C1 O1 -32(45)
S2 Fe1 C1 O1 54(45)
Fe2 Fe1 C1 O1 10(46)
C1 Fe1 C2 O2 -76(14)
C3 Fe1 C2 O2 22(14)
S1 Fe1 C2 O2 -178(100)
S2 Fe1 C2 O2 109(13)
Fe2 Fe1 C2 O2 127(14)
C1 Fe1 C3 O3 117(100)
C2 Fe1 C3 O3 18(100)
S1 Fe1 C3 O3 -76(100)
S2 Fe1 C3 O3 -141(100)
Fe2 Fe1 C3 O3 -87(100)
C5 Fe2 C4 O4 150(17)
C6 Fe2 C4 O4 -113(17)
S1 Fe2 C4 O4 -2(17)
S2 Fe2 C4 O4 65(17)
Fe1 Fe2 C4 O4 53(17)
C4 Fe2 C5 O5 -80(14)
C6 Fe2 C5 O5 -176(100)
S1 Fe2 C5 O5 5(14)
S2 Fe2 C5 O5 75(14)
Fe1 Fe2 C5 O5 20(14)
C4 Fe2 C6 O6 -26(10)
C5 Fe2 C6 O6 66(10)
S1 Fe2 C6 O6 -114(10)
S2 Fe2 C6 O6 155(10)
Fe1 Fe2 C6 O6 -162(10)
C9 Fe3 C7 O7 9(23)
C8 Fe3 C7 O7 107(23)
S4 Fe3 C7 O7 -86(23)
S3 Fe3 C7 O7 -155(23)
Fe4 Fe3 C7 O7 -100(23)
C7 Fe3 C8 O8 89(10)
C9 Fe3 C8 O8 -176(100)
S4 Fe3 C8 O8 -84(10)
S3 Fe3 C8 O8 -6(10)
Fe4 Fe3 C8 O8 -35(10)
C7 Fe3 C9 O9 134(13)
C8 Fe3 C9 O9 32(13)
S4 Fe3 C9 O9 -73(13)
S3 Fe3 C9 O9 -115(13)
Fe4 Fe3 C9 O9 -127(13)
C12 Fe4 C10 O10 139(10)
C11 Fe4 C10 O10 -125(10)
S4 Fe4 C10 O10 -22(10)
S3 Fe4 C10 O10 35(10)
Fe3 Fe4 C10 O10 33(10)
C12 Fe4 C11 O11 109(53)
C10 Fe4 C11 O11 16(53)
S4 Fe4 C11 O11 -76(53)
S3 Fe4 C11 O11 -156(100)
Fe3 Fe4 C11 O11 -115(53)
C10 Fe4 C12 O12 -171(100)
C11 Fe4 C12 O12 88(29)
S4 Fe4 C12 O12 -79(29)
S3 Fe4 C12 O12 -16(29)
Fe3 Fe4 C12 O12 -72(29)
C15 Fe5 C13 O13 -46(28)
C14 Fe5 C13 O13 -145(100)
S4 Fe5 C13 O13 114(28)
S5 Fe5 C13 O13 51(29)
Fe6 Fe5 C13 O13 59(28)
C15 Fe5 C14 O14 147(18)
C13 Fe5 C14 O14 -121(18)
S4 Fe5 C14 O14 -26(18)
S5 Fe5 C14 O14 53(18)
Fe6 Fe5 C14 O14 10(18)
C13 Fe5 C15 O15 8(47)
C14 Fe5 C15 O15 109(47)
S4 Fe5 C15 O15 -91(48)
S5 Fe5 C15 O15 -147(47)
Fe6 Fe5 C15 O15 -92(47)
C18 Fe6 C16 O16 63(30)
C17 Fe6 C16 O16 -33(30)
S4 Fe6 C16 O16 153(100)
S5 Fe6 C16 O16 -137(30)
Fe5 Fe6 C16 O16 167(100)
C16 Fe6 C17 O17 60(16)
C18 Fe6 C17 O17 -31(16)
S4 Fe6 C17 O17 -123(16)
S5 Fe6 C17 O17 157(16)
Fe5 Fe6 C17 O17 -171(100)
C16 Fe6 C18 O18 -154(11)
C17 Fe6 C18 O18 -56(11)
S4 Fe6 C18 O18 53(11)
S5 Fe6 C18 O18 102(11)
Fe5 Fe6 C18 O18 107(11)
Fe1 S2 C19 C20 -65.6(4)
Fe2 S2 C19 C20 8.5(5)
S2 C19 C20 C21 48.2(6)
S2 C19 C20 C22 164.8(4)
S2 C19 C20 C23 -74.3(5)
C19 C20 C21 S1 -47.9(6)
C22 C20 C21 S1 -165.2(4)
C23 C20 C21 S1 77.0(5)
Fe2 S1 C21 C20 -9.6(5)
Fe1 S1 C21 C20 64.7(5)
C19 C20 C23 S3 -55.1(5)
C21 C20 C23 S3 179.9(3)
C22 C20 C23 S3 64.3(5)
Fe4 S3 C23 C20 -176.1(3)
Fe3 S3 C23 C20 -99.6(3)
